data_4314559
loop_
_publ_author_name
'Biplab Biswas'
'Sunita Salunke-Gawali'
'Thomas Weyherm\"uller'
'Vinzenz Bachler'
'Eckhard Bill'
'Phalguni Chaudhuri'

_publ_section_title
;
 Metal-Complexes As Ligands to Generate Asymmetric Homo- and
 Heterodinuclear MAIIIMBII Species: a Magneto-Structural and Spectroscopic
 Comparison of Imidazole-N versus Pyridine-N
;
_journal_name_full 'Inorganic Chemistry'
_journal_page_first 626
_journal_page_last 641
_journal_paper_doi 10.1021/ic9018426
_journal_volume 49
_journal_year 2010
_chemical_formula_moiety 'C24 H39 Mn2 N12 O3, 2(Cl O4), H2 O'
_chemical_formula_sum 'C24 H41 Cl2 Mn2 N12 O12'
_chemical_formula_weight 870.47
_chemical_name_systematic
; 
 ? 
;
_space_group_IT_number 14
_symmetry_cell_setting monoclinic
_symmetry_space_group_name_Hall '-P 2ybc'
_symmetry_space_group_name_H-M 'P 1 21/c 1'
_atom_sites_solution_hydrogens geom
_atom_sites_solution_primary direct
_atom_sites_solution_secondary difmap
_audit_creation_method SHELXL-97
_cell_angle_alpha 90.00
_cell_angle_beta 112.530(3)
_cell_angle_gamma 90.00
_cell_formula_units_Z 4
_cell_length_a 15.653(2)
_cell_length_b 17.027(2)
_cell_length_c 14.616(2)
_cell_measurement_temperature 100(2)
_cell_volume 3598.2(8)
_computing_cell_refinement 'Nonius Collect Software'
_computing_data_collection 'Nonius Collect Software'
_computing_data_reduction 'Nonius Collect Software'
_computing_structure_refinement 'SHELXL-97 (Sheldrick, 1997)'
_computing_structure_solution 'SHELXS-97 (Sheldrick, 1990)'
_diffrn_ambient_temperature 100(2)
_diffrn_measured_fraction_theta_full 0.998
_diffrn_measured_fraction_theta_max 0.998
_diffrn_measurement_device_type 'Bruker-Nonius Kappa-CCD'
_diffrn_measurement_method 'images at deg. stepwise rotation in omega and phi, sec./frame'
_diffrn_radiation_monochromator graphite
_diffrn_radiation_source 'rotating anode'
_diffrn_radiation_type MoK\a
_diffrn_radiation_wavelength 0.71073
_diffrn_reflns_av_R_equivalents 0.0557
_diffrn_reflns_av_sigmaI/netI 0.0299
_diffrn_reflns_limit_h_max 22
_diffrn_reflns_limit_h_min -22
_diffrn_reflns_limit_k_max 23
_diffrn_reflns_limit_k_min -23
_diffrn_reflns_limit_l_max 20
_diffrn_reflns_limit_l_min -20
_diffrn_reflns_number 95711
_diffrn_reflns_theta_full 30.00
_diffrn_reflns_theta_max 30.00
_diffrn_reflns_theta_min 3.04
_exptl_absorpt_coefficient_mu 0.925
_exptl_absorpt_correction_T_max 0.891
_exptl_absorpt_correction_T_min 0.724
_exptl_absorpt_correction_type multi-scan
_exptl_absorpt_process_details 'SADABS 2008/1, Bruker AXS (2008)'
_exptl_crystal_density_diffrn 1.607
_exptl_crystal_density_method 'not measured'
_exptl_crystal_F_000 1796
_exptl_crystal_size_max 0.31
_exptl_crystal_size_mid 0.15
_exptl_crystal_size_min 0.13
_refine_diff_density_max 0.890
_refine_diff_density_min -1.004
_refine_diff_density_rms 0.086
_refine_ls_extinction_method none
_refine_ls_goodness_of_fit_ref 1.153
_refine_ls_hydrogen_treatment constr
_refine_ls_matrix_type full
_refine_ls_number_parameters 495
_refine_ls_number_reflns 10490
_refine_ls_number_restraints 30
_refine_ls_restrained_S_all 1.153
_refine_ls_R_factor_all 0.0761
_refine_ls_R_factor_gt 0.0592
_refine_ls_shift/su_max 0.001
_refine_ls_shift/su_mean 0.000
_refine_ls_structure_factor_coef Fsqd
_refine_ls_weighting_details 'calc w=1/[\s^2^(Fo^2^)+(0.0193P)^2^+9.8024P] where P=(Fo^2^+2Fc^2^)/3'
_refine_ls_weighting_scheme calc
_refine_ls_wR_factor_gt 0.1206
_refine_ls_wR_factor_ref 0.1275
_reflns_number_gt 8526
_reflns_number_total 10490
_reflns_threshold_expression >2sigma(I)
_cod_data_source_file ic9018426_si_001_11.cif
_cod_data_source_block 10
_cod_depositor_comments
;
The following automatic conversions were performed:

'_exptl_absorpt_correction_type' value 'Multi-Scan' changed to
'multi-scan' according to the built-in table from CIF Core dictionary
named 'cif_core.dic' version 2.4.1 from 2010-06-29.

Automatic conversion script
Id: cif_fix_values 1646 2011-03-28 12:23:43Z adriana 
;
_cod_database_code 4314559

loop_
_symmetry_equiv_pos_as_xyz
'x, y, z'
'-x, y+1/2, -z+1/2'
'-x, -y, -z'
'x, -y-1/2, z-1/2'

loop_
_atom_site_label
_atom_site_type_symbol
_atom_site_fract_x
_atom_site_fract_y
_atom_site_fract_z
_atom_site_U_iso_or_equiv
_atom_site_adp_type
_atom_site_occupancy
_atom_site_symmetry_multiplicity
_atom_site_calc_flag
_atom_site_refinement_flags
_atom_site_disorder_assembly
_atom_site_disorder_group
Mn1 Mn 0.28284(3) 0.63171(3) 0.84749(3) 0.02210(10) Uani 1 1 d . . .
Mn2 Mn 0.29481(3) 0.51738(3) 1.07420(4) 0.02474(10) Uani 1 1 d . . .
N1 N 0.26960(18) 0.75696(15) 0.82798(19) 0.0271(5) Uani 1 1 d . . .
C2 C 0.1885(2) 0.7751(2) 0.7346(2) 0.0324(7) Uani 1 1 d . . .
H2A H 0.2106 0.7907 0.6823 0.039 Uiso 1 1 calc R . .
H2B H 0.1533 0.8197 0.7464 0.039 Uiso 1 1 calc R . .
C3 C 0.1261(2) 0.7049(2) 0.7006(2) 0.0324(7) Uani 1 1 d . . .
H3A H 0.0911 0.6978 0.7439 0.039 Uiso 1 1 calc R . .
H3B H 0.0810 0.7138 0.6322 0.039 Uiso 1 1 calc R . .
N4 N 0.18070(18) 0.63255(16) 0.70341(19) 0.0290(5) Uani 1 1 d . . .
C5 C 0.2228(2) 0.6358(2) 0.6263(2) 0.0317(7) Uani 1 1 d . . .
H5A H 0.2182 0.6900 0.6004 0.038 Uiso 1 1 calc R . .
H5B H 0.1876 0.6009 0.5703 0.038 Uiso 1 1 calc R . .
C6 C 0.3233(2) 0.61073(19) 0.6688(2) 0.0296(6) Uani 1 1 d . . .
H6A H 0.3272 0.5534 0.6812 0.036 Uiso 1 1 calc R . .
H6B H 0.3518 0.6220 0.6203 0.036 Uiso 1 1 calc R . .
N7 N 0.37474(17) 0.65280(14) 0.76242(19) 0.0248(5) Uani 1 1 d . . .
C8 C 0.3823(2) 0.73827(17) 0.7475(2) 0.0279(6) Uani 1 1 d . . .
H8A H 0.3397 0.7531 0.6798 0.033 Uiso 1 1 calc R . .
H8B H 0.4461 0.7512 0.7544 0.033 Uiso 1 1 calc R . .
C9 C 0.3580(2) 0.78425(18) 0.8234(2) 0.0299(6) Uani 1 1 d . . .
H9A H 0.4083 0.7782 0.8894 0.036 Uiso 1 1 calc R . .
H9B H 0.3528 0.8407 0.8059 0.036 Uiso 1 1 calc R . .
C10 C 0.2570(3) 0.7948(2) 0.9135(3) 0.0376(8) Uani 1 1 d . . .
H10A H 0.3068 0.7783 0.9751 0.056 Uiso 1 1 calc R . .
H10B H 0.1972 0.7792 0.9147 0.056 Uiso 1 1 calc R . .
H10C H 0.2588 0.8521 0.9070 0.056 Uiso 1 1 calc R . .
C11 C 0.1190(3) 0.5628(2) 0.6851(3) 0.0424(9) Uani 1 1 d . . .
H11A H 0.0949 0.5587 0.7377 0.064 Uiso 1 1 calc R . .
H11B H 0.1542 0.5152 0.6845 0.064 Uiso 1 1 calc R . .
H11C H 0.0674 0.5684 0.6209 0.064 Uiso 1 1 calc R . .
C12 C 0.4676(2) 0.61900(19) 0.8140(3) 0.0314(7) Uani 1 1 d . . .
H12A H 0.5012 0.6193 0.7696 0.047 Uiso 1 1 calc R . .
H12B H 0.4618 0.5649 0.8337 0.047 Uiso 1 1 calc R . .
H12C H 0.5015 0.6503 0.8730 0.047 Uiso 1 1 calc R . .
O21 O 0.29933(16) 0.51937(12) 0.84215(17) 0.0293(5) Uani 1 1 d . . .
N22 N 0.28680(17) 0.47768(14) 0.9149(2) 0.0256(5) Uani 1 1 d . . .
C23 C 0.2663(2) 0.40483(17) 0.8952(3) 0.0279(6) Uani 1 1 d . . .
H23 H 0.2589 0.3818 0.8334 0.033 Uiso 1 1 calc R . .
C24 C 0.2554(2) 0.36075(17) 0.9747(3) 0.0283(6) Uani 1 1 d . . .
N25 N 0.21620(18) 0.28877(15) 0.9687(2) 0.0338(6) Uani 1 1 d . . .
C26 C 0.2151(2) 0.2728(2) 1.0600(3) 0.0394(8) Uani 1 1 d . . .
H26 H 0.1916 0.2266 1.0785 0.047 Uiso 1 1 calc R . .
C27 C 0.2536(2) 0.3350(2) 1.1187(3) 0.0378(8) Uani 1 1 d . . .
H27 H 0.2622 0.3396 1.1865 0.045 Uiso 1 1 calc R . .
N28 N 0.27865(17) 0.39061(15) 1.0652(2) 0.0290(6) Uani 1 1 d . . .
C29 C 0.1766(3) 0.2392(2) 0.8815(3) 0.0433(9) Uani 1 1 d . . .
H29A H 0.1094 0.2358 0.8625 0.065 Uiso 1 1 calc R . .
H29B H 0.2036 0.1865 0.8964 0.065 Uiso 1 1 calc R . .
H29C H 0.1899 0.2619 0.8268 0.065 Uiso 1 1 calc R . .
O31 O 0.17478(15) 0.63222(14) 0.89589(17) 0.0328(5) Uani 1 1 d . . .
N32 N 0.17903(17) 0.59608(15) 0.97830(19) 0.0261(5) Uani 1 1 d . . .
C33 C 0.1076(2) 0.60318(18) 1.0019(2) 0.0277(6) Uani 1 1 d . . .
H33 H 0.0544 0.6326 0.9633 0.033 Uiso 1 1 calc R . .
C34 C 0.1154(2) 0.56292(18) 1.0908(2) 0.0268(6) Uani 1 1 d . . .
N35 N 0.05096(17) 0.55993(16) 1.1319(2) 0.0302(6) Uani 1 1 d . . .
C36 C 0.0875(2) 0.5169(2) 1.2172(3) 0.0391(8) Uani 1 1 d . . .
H36 H 0.0583 0.5049 1.2617 0.047 Uiso 1 1 calc R . .
C37 C 0.1742(2) 0.4946(2) 1.2259(3) 0.0403(8) Uani 1 1 d . . .
H37 H 0.2161 0.4641 1.2784 0.048 Uiso 1 1 calc R . .
N38 N 0.19087(18) 0.52343(16) 1.1462(2) 0.0329(6) Uani 1 1 d . . .
C39 C -0.0401(2) 0.5970(2) 1.0928(3) 0.0377(8) Uani 1 1 d . . .
H39A H -0.0332 0.6532 1.0826 0.056 Uiso 1 1 calc R . .
H39B H -0.0701 0.5903 1.1401 0.056 Uiso 1 1 calc R . .
H39C H -0.0781 0.5725 1.0296 0.056 Uiso 1 1 calc R . .
O41 O 0.38422(14) 0.64996(12) 0.96658(16) 0.0269(4) Uani 1 1 d . . .
N42 N 0.39312(17) 0.60861(14) 1.04902(19) 0.0234(5) Uani 1 1 d . . .
C43 C 0.4689(2) 0.62106(16) 1.1237(2) 0.0239(6) Uani 1 1 d . . .
H43 H 0.5163 0.6544 1.1204 0.029 Uiso 1 1 calc R . .
C44 C 0.47619(19) 0.58043(16) 1.2127(2) 0.0235(5) Uani 1 1 d . . .
N45 N 0.54637(18) 0.58529(15) 1.30240(19) 0.0270(5) Uani 1 1 d . . .
C46 C 0.5227(2) 0.53923(18) 1.3665(2) 0.0312(7) Uani 1 1 d . . .
H46 H 0.5583 0.5307 1.4348 0.037 Uiso 1 1 calc R . .
C47 C 0.4384(2) 0.50858(18) 1.3127(2) 0.0305(7) Uani 1 1 d . . .
H47 H 0.4047 0.4743 1.3379 0.037 Uiso 1 1 calc R . .
N48 N 0.40889(17) 0.53438(14) 1.2162(2) 0.0269(5) Uani 1 1 d . . .
C49 C 0.6330(2) 0.6288(2) 1.3279(3) 0.0357(7) Uani 1 1 d . . .
H49A H 0.6757 0.5989 1.3067 0.053 Uiso 1 1 calc R . .
H49B H 0.6609 0.6370 1.3997 0.053 Uiso 1 1 calc R . .
H49C H 0.6205 0.6799 1.2942 0.053 Uiso 1 1 calc R . .
Cl50 Cl 0.41323(5) 0.19057(5) 0.92454(6) 0.02980(16) Uani 1 1 d D . .
O51 O 0.50124(17) 0.16591(17) 0.9281(2) 0.0498(7) Uani 1 1 d D . .
O52 O 0.3704(2) 0.24545(19) 0.8445(2) 0.0621(9) Uani 1 1 d D . .
O53 O 0.42345(17) 0.22883(15) 1.01476(19) 0.0412(6) Uani 1 1 d D . .
O54 O 0.35271(16) 0.12372(13) 0.9101(2) 0.0364(5) Uani 1 1 d D . .
Cl60 Cl 0.01943(8) 0.34324(8) 0.62042(8) 0.0332(2) Uani 0.904(3) 1 d PD A 1
O61 O 0.11681(19) 0.3558(2) 0.6643(3) 0.0470(9) Uani 0.904(3) 1 d PD A 1
O62 O -0.0025(2) 0.2852(2) 0.5448(2) 0.0589(10) Uani 0.904(3) 1 d PD A 1
O63 O -0.0264(3) 0.4154(2) 0.5805(3) 0.0749(12) Uani 0.904(3) 1 d PD A 1
O64 O -0.0127(3) 0.3171(3) 0.6952(3) 0.0697(12) Uani 0.904(3) 1 d PD A 1
Cl65 Cl 0.0396(8) 0.3193(7) 0.6387(8) 0.0332(2) Uani 0.096(3) 1 d PD A 2
O66 O 0.1359(10) 0.3379(19) 0.683(3) 0.0470(9) Uani 0.096(3) 1 d PD A 2
O67 O 0.0274(19) 0.2368(8) 0.6452(19) 0.0589(10) Uani 0.096(3) 1 d PD A 2
O68 O 0.007(2) 0.3416(17) 0.5365(12) 0.0749(12) Uani 0.096(3) 1 d PD A 2
O69 O -0.010(2) 0.3631(16) 0.687(2) 0.0697(12) Uani 0.096(3) 1 d PD A 2
O70 O 0.1534(5) 0.0531(3) 0.9911(6) 0.134(3) Uani 0.818(7) 1 d P B 1
O75 O 0.235(2) 0.0141(16) 0.971(3) 0.134(3) Uani 0.182(7) 1 d P B 2

loop_
_atom_site_aniso_label
_atom_site_aniso_U_11
_atom_site_aniso_U_22
_atom_site_aniso_U_33
_atom_site_aniso_U_23
_atom_site_aniso_U_13
_atom_site_aniso_U_12
Mn1 0.0227(2) 0.01971(19) 0.0247(2) -0.00060(17) 0.00998(17) -0.00049(16)
Mn2 0.0194(2) 0.0210(2) 0.0366(3) 0.00526(18) 0.01374(18) 0.00279(16)
N1 0.0287(13) 0.0262(12) 0.0265(13) -0.0021(10) 0.0107(10) 0.0034(10)
C2 0.0319(16) 0.0341(16) 0.0299(16) 0.0054(13) 0.0104(13) 0.0103(13)
C3 0.0248(14) 0.0434(19) 0.0264(15) 0.0044(14) 0.0068(12) 0.0052(13)
N4 0.0285(13) 0.0328(13) 0.0255(12) -0.0029(11) 0.0101(10) -0.0069(11)
C5 0.0344(16) 0.0367(17) 0.0248(14) -0.0052(13) 0.0122(13) -0.0071(13)
C6 0.0354(16) 0.0275(15) 0.0315(16) -0.0070(12) 0.0190(13) -0.0048(12)
N7 0.0263(12) 0.0203(11) 0.0308(13) -0.0028(10) 0.0142(10) -0.0021(9)
C8 0.0310(15) 0.0211(13) 0.0343(16) 0.0032(12) 0.0155(13) -0.0023(11)
C9 0.0346(16) 0.0203(13) 0.0347(16) -0.0010(12) 0.0131(13) -0.0028(12)
C10 0.048(2) 0.0322(17) 0.0345(18) -0.0071(14) 0.0186(16) 0.0087(15)
C11 0.0379(19) 0.050(2) 0.0385(19) -0.0075(17) 0.0134(15) -0.0199(16)
C12 0.0285(15) 0.0285(15) 0.0413(18) 0.0030(13) 0.0180(14) 0.0040(12)
O21 0.0390(12) 0.0187(9) 0.0375(12) -0.0023(9) 0.0229(10) -0.0047(9)
N22 0.0255(12) 0.0197(11) 0.0363(14) 0.0027(10) 0.0168(11) -0.0003(9)
C23 0.0221(13) 0.0218(13) 0.0423(17) -0.0011(12) 0.0153(13) -0.0011(11)
C24 0.0195(13) 0.0184(13) 0.0474(18) 0.0057(12) 0.0131(13) 0.0022(10)
N25 0.0215(12) 0.0191(12) 0.0585(19) 0.0055(12) 0.0129(12) -0.0007(9)
C26 0.0278(16) 0.0293(16) 0.059(2) 0.0182(16) 0.0144(16) 0.0020(13)
C27 0.0351(17) 0.0312(16) 0.049(2) 0.0184(15) 0.0180(16) 0.0037(14)
N28 0.0246(12) 0.0230(12) 0.0401(15) 0.0078(11) 0.0132(11) 0.0020(10)
C29 0.0339(18) 0.0224(15) 0.069(3) -0.0028(16) 0.0140(17) -0.0047(13)
O31 0.0291(11) 0.0404(13) 0.0310(11) 0.0086(10) 0.0137(9) 0.0092(10)
N32 0.0244(12) 0.0242(12) 0.0299(13) 0.0008(10) 0.0108(10) 0.0032(9)
C33 0.0209(13) 0.0267(14) 0.0341(16) -0.0030(12) 0.0088(12) 0.0026(11)
C34 0.0197(13) 0.0267(14) 0.0366(16) -0.0033(12) 0.0136(12) 0.0001(11)
N35 0.0193(12) 0.0340(14) 0.0413(15) -0.0039(12) 0.0158(11) 0.0008(10)
C36 0.0307(17) 0.0431(19) 0.053(2) 0.0096(17) 0.0264(16) 0.0039(14)
C37 0.0328(17) 0.044(2) 0.052(2) 0.0189(17) 0.0255(16) 0.0103(15)
N38 0.0244(12) 0.0324(14) 0.0463(17) 0.0115(12) 0.0182(12) 0.0081(11)
C39 0.0167(13) 0.046(2) 0.050(2) -0.0108(16) 0.0122(14) 0.0019(13)
O41 0.0275(10) 0.0242(10) 0.0265(10) 0.0048(8) 0.0075(8) -0.0025(8)
N42 0.0239(11) 0.0200(11) 0.0289(13) 0.0029(9) 0.0131(10) 0.0030(9)
C43 0.0235(13) 0.0204(13) 0.0304(15) 0.0013(11) 0.0133(11) 0.0007(10)
C44 0.0224(13) 0.0198(12) 0.0308(15) 0.0009(11) 0.0129(11) 0.0028(10)
N45 0.0322(13) 0.0228(12) 0.0286(13) -0.0012(10) 0.0146(11) -0.0003(10)
C46 0.0398(17) 0.0269(15) 0.0312(16) 0.0048(12) 0.0185(14) 0.0050(13)
C47 0.0360(16) 0.0250(14) 0.0369(17) 0.0056(13) 0.0212(14) 0.0053(12)
N48 0.0255(12) 0.0211(11) 0.0387(15) 0.0035(10) 0.0176(11) 0.0032(9)
C49 0.0338(17) 0.0391(18) 0.0319(16) -0.0010(14) 0.0101(13) -0.0091(14)
Cl50 0.0303(4) 0.0302(4) 0.0290(4) -0.0042(3) 0.0114(3) -0.0077(3)
O51 0.0339(13) 0.0600(18) 0.0643(18) -0.0329(15) 0.0288(13) -0.0150(12)
O52 0.0558(18) 0.070(2) 0.0447(16) 0.0246(15) 0.0012(14) -0.0247(16)
O53 0.0355(13) 0.0435(14) 0.0431(14) -0.0184(12) 0.0135(11) 0.0009(11)
O54 0.0321(12) 0.0261(11) 0.0556(15) -0.0077(11) 0.0218(11) -0.0069(9)
Cl60 0.0308(5) 0.0376(6) 0.0290(5) -0.0061(4) 0.0090(4) -0.0043(4)
O61 0.0315(15) 0.050(2) 0.055(2) -0.0130(16) 0.0106(14) -0.0083(13)
O62 0.061(2) 0.060(2) 0.0463(18) -0.0292(16) 0.0102(16) -0.0147(17)
O63 0.065(2) 0.054(2) 0.080(3) 0.009(2) -0.001(2) 0.0054(18)
O64 0.054(2) 0.113(4) 0.054(2) 0.011(2) 0.0340(17) -0.007(2)
Cl65 0.0308(5) 0.0376(6) 0.0290(5) -0.0061(4) 0.0090(4) -0.0043(4)
O66 0.0315(15) 0.050(2) 0.055(2) -0.0130(16) 0.0106(14) -0.0083(13)
O67 0.061(2) 0.060(2) 0.0463(18) -0.0292(16) 0.0102(16) -0.0147(17)
O68 0.065(2) 0.054(2) 0.080(3) 0.009(2) -0.001(2) 0.0054(18)
O69 0.054(2) 0.113(4) 0.054(2) 0.011(2) 0.0340(17) -0.007(2)
O70 0.123(5) 0.076(4) 0.238(8) 0.034(5) 0.109(6) -0.006(3)
O75 0.123(5) 0.076(4) 0.238(8) 0.034(5) 0.109(6) -0.006(3)

loop_
_atom_type_symbol
_atom_type_description
_atom_type_scat_dispersion_real
_atom_type_scat_dispersion_imag
_atom_type_scat_source
C C 0.0033 0.0016 'International Tables Vol C Tables 4.2.6.8 and 6.1.1.4'
H H 0.0000 0.0000 'International Tables Vol C Tables 4.2.6.8 and 6.1.1.4'
N N 0.0061 0.0033 'International Tables Vol C Tables 4.2.6.8 and 6.1.1.4'
O O 0.0106 0.0060 'International Tables Vol C Tables 4.2.6.8 and 6.1.1.4'
Cl Cl 0.1484 0.1585 'International Tables Vol C Tables 4.2.6.8 and 6.1.1.4'
Mn Mn 0.3368 0.7283 'International Tables Vol C Tables 4.2.6.8 and 6.1.1.4'

loop_
_geom_angle_atom_site_label_1
_geom_angle_atom_site_label_2
_geom_angle_atom_site_label_3
_geom_angle
_geom_angle_site_symmetry_1
_geom_angle_site_symmetry_3
_geom_angle_publ_flag
O41 Mn1 O21 97.04(10) . . ?
O41 Mn1 O31 101.17(10) . . ?
O21 Mn1 O31 99.04(9) . . ?
O41 Mn1 N4 167.51(10) . . ?
O21 Mn1 N4 91.62(11) . . ?
O31 Mn1 N4 86.26(10) . . ?
O41 Mn1 N1 87.88(10) . . ?
O21 Mn1 N1 169.09(10) . . ?
O31 Mn1 N1 89.50(10) . . ?
N4 Mn1 N1 82.11(10) . . ?
O41 Mn1 N7 89.64(9) . . ?
O21 Mn1 N7 90.69(9) . . ?
O31 Mn1 N7 164.38(9) . . ?
N4 Mn1 N7 81.25(10) . . ?
N1 Mn1 N7 79.57(9) . . ?
N28 Mn2 N48 102.92(10) . . ?
N28 Mn2 N38 89.16(10) . . ?
N48 Mn2 N38 91.36(10) . . ?
N28 Mn2 N32 120.35(10) . . ?
N48 Mn2 N32 133.08(10) . . ?
N38 Mn2 N32 73.22(10) . . ?
N28 Mn2 N42 136.65(9) . . ?
N48 Mn2 N42 73.14(9) . . ?
N38 Mn2 N42 133.40(10) . . ?
N32 Mn2 N42 85.84(9) . . ?
N28 Mn2 N22 72.40(10) . . ?
N48 Mn2 N22 133.37(9) . . ?
N38 Mn2 N22 133.84(10) . . ?
N32 Mn2 N22 80.36(9) . . ?
N42 Mn2 N22 79.86(9) . . ?
C9 N1 C10 109.2(3) . . ?
C9 N1 C2 111.9(2) . . ?
C10 N1 C2 109.7(3) . . ?
C9 N1 Mn1 105.79(18) . . ?
C10 N1 Mn1 110.9(2) . . ?
C2 N1 Mn1 109.29(19) . . ?
N1 C2 C3 110.7(3) . . ?
N4 C3 C2 110.8(3) . . ?
C11 N4 C3 109.2(3) . . ?
C11 N4 C5 109.5(3) . . ?
C3 N4 C5 111.0(3) . . ?
C11 N4 Mn1 111.5(2) . . ?
C3 N4 Mn1 103.97(19) . . ?
C5 N4 Mn1 111.51(19) . . ?
N4 C5 C6 111.4(3) . . ?
N7 C6 C5 110.7(2) . . ?
C12 N7 C6 111.4(2) . . ?
C12 N7 C8 109.9(2) . . ?
C6 N7 C8 112.6(2) . . ?
C12 N7 Mn1 111.54(19) . . ?
C6 N7 Mn1 101.33(17) . . ?
C8 N7 Mn1 109.87(18) . . ?
N7 C8 C9 110.0(2) . . ?
N1 C9 C8 111.7(2) . . ?
N22 O21 Mn1 115.13(17) . . ?
C23 N22 O21 115.4(3) . . ?
C23 N22 Mn2 114.1(2) . . ?
O21 N22 Mn2 130.54(18) . . ?
N22 C23 C24 114.6(3) . . ?
N28 C24 N25 110.7(3) . . ?
N28 C24 C23 121.9(3) . . ?
N25 C24 C23 127.3(3) . . ?
C24 N25 C26 106.9(3) . . ?
C24 N25 C29 127.6(3) . . ?
C26 N25 C29 125.3(3) . . ?
C27 C26 N25 107.1(3) . . ?
C26 C27 N28 109.5(3) . . ?
C24 N28 C27 105.8(3) . . ?
C24 N28 Mn2 114.9(2) . . ?
C27 N28 Mn2 134.5(2) . . ?
N32 O31 Mn1 122.93(17) . . ?
C33 N32 O31 116.6(3) . . ?
C33 N32 Mn2 117.4(2) . . ?
O31 N32 Mn2 125.86(18) . . ?
N32 C33 C34 114.5(3) . . ?
N38 C34 N35 110.4(3) . . ?
N38 C34 C33 122.8(3) . . ?
N35 C34 C33 126.8(3) . . ?
C34 N35 C36 107.5(3) . . ?
C34 N35 C39 126.2(3) . . ?
C36 N35 C39 126.3(3) . . ?
C37 C36 N35 106.7(3) . . ?
C36 C37 N38 108.9(3) . . ?
C34 N38 C37 106.5(3) . . ?
C34 N38 Mn2 111.7(2) . . ?
C37 N38 Mn2 141.5(2) . . ?
N42 O41 Mn1 120.02(17) . . ?
C43 N42 O41 114.6(2) . . ?
C43 N42 Mn2 115.46(19) . . ?
O41 N42 Mn2 129.94(18) . . ?
N42 C43 C44 114.6(3) . . ?
N48 C44 N45 111.1(3) . . ?
N48 C44 C43 121.9(3) . . ?
N45 C44 C43 126.9(3) . . ?
C44 N45 C46 107.1(3) . . ?
C44 N45 C49 127.4(3) . . ?
C46 N45 C49 125.5(3) . . ?
C47 C46 N45 106.3(3) . . ?
C46 C47 N48 110.0(3) . . ?
C44 N48 C47 105.5(3) . . ?
C44 N48 Mn2 114.4(2) . . ?
C47 N48 Mn2 139.9(2) . . ?
O51 Cl50 O53 109.74(15) . . ?
O51 Cl50 O54 110.16(16) . . ?
O53 Cl50 O54 109.33(16) . . ?
O51 Cl50 O52 111.3(2) . . ?
O53 Cl50 O52 107.83(19) . . ?
O54 Cl50 O52 108.43(16) . . ?
O62 Cl60 O61 110.6(2) . . ?
O62 Cl60 O63 110.2(2) . . ?
O61 Cl60 O63 109.7(2) . . ?
O62 Cl60 O64 109.0(3) . . ?
O61 Cl60 O64 109.3(2) . . ?
O63 Cl60 O64 108.0(3) . . ?
O67 Cl65 O66 109.4(11) . . ?
O67 Cl65 O68 109.0(11) . . ?
O66 Cl65 O68 108.2(11) . . ?
O67 Cl65 O69 111.6(11) . . ?
O66 Cl65 O69 109.4(11) . . ?
O68 Cl65 O69 109.1(11) . . ?

loop_
_geom_bond_atom_site_label_1
_geom_bond_atom_site_label_2
_geom_bond_distance
_geom_bond_site_symmetry_2
_geom_bond_publ_flag
Mn1 O41 1.878(2) . ?
Mn1 O21 1.936(2) . ?
Mn1 O31 2.068(2) . ?
Mn1 N4 2.100(3) . ?
Mn1 N1 2.151(3) . ?
Mn1 N7 2.262(2) . ?
Mn2 N28 2.172(3) . ?
Mn2 N48 2.178(3) . ?
Mn2 N38 2.253(3) . ?
Mn2 N32 2.258(3) . ?
Mn2 N42 2.313(2) . ?
Mn2 N22 2.381(3) . ?
N1 C9 1.485(4) . ?
N1 C10 1.485(4) . ?
N1 C2 1.498(4) . ?
C2 C3 1.503(5) . ?
C3 N4 1.491(4) . ?
N4 C11 1.489(4) . ?
N4 C5 1.509(4) . ?
C5 C6 1.515(5) . ?
C6 N7 1.480(4) . ?
N7 C12 1.474(4) . ?
N7 C8 1.483(4) . ?
C8 C9 1.520(4) . ?
O21 N22 1.354(3) . ?
N22 C23 1.286(4) . ?
C23 C24 1.447(4) . ?
C24 N28 1.332(4) . ?
C24 N25 1.358(4) . ?
N25 C26 1.368(5) . ?
N25 C29 1.455(5) . ?
C26 C27 1.352(5) . ?
C27 N28 1.377(4) . ?
O31 N32 1.331(3) . ?
N32 C33 1.295(4) . ?
C33 C34 1.433(5) . ?
C34 N38 1.330(4) . ?
C34 N35 1.359(4) . ?
N35 C36 1.368(5) . ?
N35 C39 1.461(4) . ?
C36 C37 1.367(5) . ?
C37 N38 1.378(4) . ?
O41 N42 1.356(3) . ?
N42 C43 1.285(4) . ?
C43 C44 1.439(4) . ?
C44 N48 1.330(4) . ?
C44 N45 1.352(4) . ?
N45 C46 1.378(4) . ?
N45 C49 1.463(4) . ?
C46 C47 1.355(5) . ?
C47 N48 1.377(4) . ?
Cl50 O51 1.422(2) . ?
Cl50 O53 1.424(2) . ?
Cl50 O54 1.444(2) . ?
Cl50 O52 1.446(3) . ?
Cl60 O62 1.423(3) . ?
Cl60 O61 1.425(3) . ?
Cl60 O63 1.430(4) . ?
Cl60 O64 1.438(3) . ?
Cl65 O67 1.426(8) . ?
Cl65 O66 1.430(8) . ?
Cl65 O68 1.432(8) . ?
Cl65 O69 1.433(8) . ?
